data_2202716
loop_
_publ_author_name
'Jonathan D. Crane'

_publ_section_title
;
 (\h^5^-Cyclopentadienyl)(\h^6^-1,2-dichlorobenzene)iron(II)
 hexafluorophosphate
;
_journal_issue 11
_journal_name_full 'Acta Crystallographica Section E'
_journal_page_first m1004
_journal_page_last m1005
_journal_paper_doi 10.1107/S1600536803022116
_journal_volume 59
_journal_year 2003
_chemical_formula_iupac '[Fe (C5 H5) (C6 H4 Cl2)] P F6'
_chemical_formula_moiety 'C11 H9 Cl2 Fe 1+, F6 P 1-'
_chemical_formula_sum 'C11 H9 Cl2 F6 Fe P'
_chemical_formula_weight 412.90
_chemical_name_systematic
;
(\h^5^-Cyclopentadienyl)(\h^6^-1,2-dichlorobenzene)iron(II)
hexafluorophosphate
;
_space_group_IT_number 14
_symmetry_cell_setting monoclinic
_symmetry_space_group_name_Hall '-P 2ybc'
_symmetry_space_group_name_H-M 'P 1 21/c 1'
_atom_sites_solution_hydrogens geom
_atom_sites_solution_primary direct
_atom_sites_solution_secondary difmap
_cell_angle_alpha 90.00
_cell_angle_beta 92.325(6)
_cell_angle_gamma 90.00
_cell_formula_units_Z 4
_cell_length_a 7.8972(6)
_cell_length_b 12.4909(7)
_cell_length_c 13.8701(11)
_cell_measurement_reflns_used 21436
_cell_measurement_temperature 150(2)
_cell_measurement_theta_max 32.25
_cell_measurement_theta_min 2.19
_cell_volume 1367.06(17)
_computing_cell_refinement X-AREA
_computing_data_collection 'X-AREA (Stoe & Cie, 2001)'
_computing_data_reduction 'X-RED (Stoe & Cie, 2001)'
_computing_molecular_graphics 'ORTEP-3 for Windows (Farrugia, 1997)'
_computing_publication_material WinGX
_computing_structure_refinement 'WinGX (Farrugia, 1999) and SHELXL97 (Sheldrick, 1997)'
_computing_structure_solution 'X-STEP32 (Stoe & Cie, 2001) and SHELXS97 (Sheldrick, 1997)'
_diffrn_ambient_temperature 150(2)
_diffrn_measured_fraction_theta_full 0.993
_diffrn_measured_fraction_theta_max 0.993
_diffrn_measurement_device_type 'Stoe IPDS-II'
_diffrn_measurement_method 'Area detector'
_diffrn_radiation_monochromator graphite
_diffrn_radiation_source 'fine-focus sealed tube'
_diffrn_radiation_type MoK\a
_diffrn_radiation_wavelength 0.71073
_diffrn_reflns_av_R_equivalents 0.0310
_diffrn_reflns_av_sigmaI/netI 0.0283
_diffrn_reflns_limit_h_max 11
_diffrn_reflns_limit_h_min -11
_diffrn_reflns_limit_k_max 17
_diffrn_reflns_limit_k_min -18
_diffrn_reflns_limit_l_max 17
_diffrn_reflns_limit_l_min -20
_diffrn_reflns_number 25607
_diffrn_reflns_theta_full 32.25
_diffrn_reflns_theta_max 32.25
_diffrn_reflns_theta_min 2.19
_diffrn_standards_decay_% 0
_diffrn_standards_number 0
_exptl_absorpt_coefficient_mu 1.667
_exptl_absorpt_correction_T_max 0.8340
_exptl_absorpt_correction_T_min 0.5944
_exptl_absorpt_correction_type numerical
_exptl_absorpt_process_details '(X-SHAPE; Stoe & Cie, 2001)'
_exptl_crystal_colour orange
_exptl_crystal_density_diffrn 2.006
_exptl_crystal_density_method 'not measured'
_exptl_crystal_description fragment
_exptl_crystal_F_000 816
_exptl_crystal_size_max 0.45
_exptl_crystal_size_mid 0.30
_exptl_crystal_size_min 0.25
_refine_diff_density_max 0.640
_refine_diff_density_min -0.632
_refine_ls_extinction_coef 0.0084(10)
_refine_ls_extinction_expression Fc^*^=kFc[1+0.001xFc^2^\l^3^/sin(2\q)]^-1/4^
_refine_ls_extinction_method SHELXL97
_refine_ls_goodness_of_fit_ref 1.026
_refine_ls_hydrogen_treatment constr
_refine_ls_matrix_type full
_refine_ls_number_parameters 191
_refine_ls_number_reflns 4814
_refine_ls_number_restraints 0
_refine_ls_restrained_S_all 1.026
_refine_ls_R_factor_all 0.0557
_refine_ls_R_factor_gt 0.0408
_refine_ls_shift/su_max 0.001
_refine_ls_shift/su_mean 0.000
_refine_ls_structure_factor_coef Fsqd
_refine_ls_weighting_details 'calc w = 1/[\s^2^(Fo^2^)+(0.0678P)^2^] where P = (Fo^2^+2Fc^2^)/3'
_refine_ls_weighting_scheme calc
_refine_ls_wR_factor_gt 0.1043
_refine_ls_wR_factor_ref 0.1085
_reflns_number_gt 3448
_reflns_number_total 4814
_reflns_threshold_expression I>2\s(I)
_cod_data_source_file lh6120.cif
_cod_data_source_block I
_cod_original_sg_symbol_H-M 'P 21/c'
_cod_database_code 2202716
_cod_database_fobs_code 2202716

loop_
_symmetry_equiv_pos_as_xyz
'x, y, z'
'-x, y+1/2, -z+1/2'
'-x, -y, -z'
'x, -y-1/2, z-1/2'

loop_
_atom_site_label
_atom_site_fract_x
_atom_site_fract_y
_atom_site_fract_z
_atom_site_U_iso_or_equiv
_atom_site_adp_type
_atom_site_calc_flag
_atom_site_refinement_flags
_atom_site_occupancy
_atom_site_disorder_assembly
_atom_site_disorder_group
_atom_site_type_symbol
Fe1 0.30102(3) 0.19866(2) 0.15988(2) 0.02386(9) Uani d . 1 . . Fe
P1 0.77487(7) 0.21448(5) 0.42519(4) 0.03070(13) Uani d . 1 . . P
Cl1 0.22606(8) 0.01125(5) 0.33800(4) 0.03998(14) Uani d . 1 . . Cl
Cl2 -0.05020(6) 0.03471(5) 0.16694(5) 0.04116(15) Uani d . 1 . . Cl
F1 0.76658(19) 0.20815(19) 0.31044(12) 0.0606(5) Uani d . 1 . . F
F3 0.97011(18) 0.24597(19) 0.42357(13) 0.0584(5) Uani d . 1 . . F
F2 0.7806(2) 0.22210(16) 0.54030(12) 0.0533(4) Uani d . 1 . . F
F4 0.5782(2) 0.18406(19) 0.42625(14) 0.0636(6) Uani d . 1 . . F
C1 0.2829(2) 0.04838(16) 0.22451(16) 0.0279(4) Uani d . 1 . . C
F5 0.7218(3) 0.33731(16) 0.41944(16) 0.0661(5) Uani d . 1 . . F
C6 0.4541(2) 0.07295(17) 0.20860(17) 0.0309(4) Uani d . 1 . . C
H6A 0.5369 0.0679 0.2600 0.037 Uiso calc R 1 . . H
C4 0.3795(3) 0.1138(2) 0.04031(18) 0.0369(5) Uani d . 1 . . C
H4A 0.4126 0.1347 -0.0221 0.044 Uiso calc R 1 . . H
C3 0.2083(3) 0.09179(18) 0.05660(17) 0.0333(4) Uani d . 1 . . C
H3A 0.1251 0.0995 0.0057 0.040 Uiso calc R 1 . . H
C2 0.1607(2) 0.05848(16) 0.14791(17) 0.0288(4) Uani d . 1 . . C
F6 0.8271(3) 0.09256(16) 0.4335(2) 0.0802(7) Uani d . 1 . . F
C5 0.5016(3) 0.10494(19) 0.11643(19) 0.0361(5) Uani d . 1 . . C
H5A 0.6169 0.1206 0.1055 0.043 Uiso calc R 1 . . H
C9 0.1886(3) 0.3415(2) 0.1178(2) 0.0421(6) Uani d . 1 . . C
H9A 0.1250 0.3543 0.0593 0.051 Uiso calc R 1 . . H
C10 0.3663(3) 0.35523(18) 0.1325(2) 0.0393(5) Uani d . 1 . . C
H10A 0.4430 0.3783 0.0857 0.047 Uiso calc R 1 . . H
C7 0.2582(4) 0.2980(2) 0.2732(2) 0.0444(6) Uani d . 1 . . C
H7A 0.2491 0.2760 0.3384 0.053 Uiso calc R 1 . . H
C8 0.1241(3) 0.3060(2) 0.2040(2) 0.0458(6) Uani d . 1 . . C
H8A 0.0086 0.2899 0.2142 0.055 Uiso calc R 1 . . H
C11 0.4078(3) 0.32817(19) 0.2294(2) 0.0405(6) Uani d . 1 . . C
H11A 0.5179 0.3301 0.2597 0.049 Uiso calc R 1 . . H

loop_
_atom_site_aniso_label
_atom_site_aniso_U_11
_atom_site_aniso_U_22
_atom_site_aniso_U_33
_atom_site_aniso_U_12
_atom_site_aniso_U_13
_atom_site_aniso_U_23
Fe1 0.02238(12) 0.01985(14) 0.02927(15) 0.00021(9) 0.00003(9) 0.00000(11)
P1 0.0275(2) 0.0327(3) 0.0320(3) -0.00134(19) 0.00178(19) -0.0031(2)
Cl1 0.0447(3) 0.0389(3) 0.0366(3) -0.0014(2) 0.0052(2) 0.0099(2)
Cl2 0.0273(2) 0.0353(3) 0.0607(4) -0.00638(19) -0.0009(2) 0.0015(3)
F1 0.0382(7) 0.1095(17) 0.0341(8) -0.0041(8) 0.0032(6) -0.0162(9)
F3 0.0339(7) 0.0923(15) 0.0488(9) -0.0179(8) -0.0013(6) -0.0022(9)
F2 0.0576(9) 0.0699(12) 0.0324(8) 0.0066(8) 0.0021(7) 0.0039(8)
F4 0.0344(7) 0.0991(16) 0.0579(11) -0.0189(8) 0.0106(7) -0.0178(10)
C1 0.0308(8) 0.0202(8) 0.0328(10) 0.0016(7) 0.0027(7) 0.0023(8)
F5 0.0927(14) 0.0394(9) 0.0675(13) 0.0128(9) 0.0190(11) 0.0114(9)
C6 0.0277(8) 0.0245(9) 0.0404(12) 0.0046(7) -0.0014(8) 0.0030(9)
C4 0.0464(11) 0.0310(11) 0.0343(11) 0.0023(9) 0.0125(9) -0.0018(9)
C3 0.0424(10) 0.0252(10) 0.0319(11) -0.0012(8) -0.0038(9) -0.0040(8)
C2 0.0284(8) 0.0209(8) 0.0369(11) -0.0016(7) -0.0005(7) -0.0021(8)
F6 0.0965(15) 0.0382(10) 0.1087(19) 0.0134(10) 0.0386(14) -0.0045(11)
C5 0.0296(9) 0.0294(10) 0.0502(14) 0.0049(8) 0.0115(9) 0.0025(10)
C9 0.0480(12) 0.0251(10) 0.0517(15) 0.0070(9) -0.0171(11) -0.0005(10)
C10 0.0461(12) 0.0217(10) 0.0507(15) -0.0058(8) 0.0095(10) 0.0031(10)
C7 0.0672(16) 0.0267(11) 0.0401(13) 0.0005(10) 0.0107(11) -0.0083(10)
C8 0.0345(10) 0.0266(11) 0.077(2) 0.0050(8) 0.0118(11) -0.0102(12)
C11 0.0408(11) 0.0252(10) 0.0540(15) -0.0027(9) -0.0155(11) -0.0068(10)

loop_
_atom_type_symbol
_atom_type_description
_atom_type_scat_dispersion_real
_atom_type_scat_dispersion_imag
_atom_type_scat_source
Fe Fe 0.3463 0.8444 'International Tables Vol C Tables 4.2.6.8 and 6.1.1.4'
Cl Cl 0.1484 0.1585 'International Tables Vol C Tables 4.2.6.8 and 6.1.1.4'
P P 0.1023 0.0942 'International Tables Vol C Tables 4.2.6.8 and 6.1.1.4'
F F 0.0171 0.0103 'International Tables Vol C Tables 4.2.6.8 and 6.1.1.4'
C C 0.0033 0.0016 'International Tables Vol C Tables 4.2.6.8 and 6.1.1.4'
H H 0.0000 0.0000 'International Tables Vol C Tables 4.2.6.8 and 6.1.1.4'

loop_
_geom_angle_atom_site_label_1
_geom_angle_atom_site_label_2
_geom_angle_atom_site_label_3
_geom_angle
_geom_angle_publ_flag
C7 Fe1 C11 40.11(12) ?
C7 Fe1 C8 40.16(12) ?
C11 Fe1 C8 67.36(10) ?
C7 Fe1 C10 67.43(11) ?
C11 Fe1 C10 40.20(11) ?
C8 Fe1 C10 67.22(10) ?
C7 Fe1 C9 67.05(12) ?
C11 Fe1 C9 67.35(10) ?
C8 Fe1 C9 39.52(12) ?
C10 Fe1 C9 40.24(10) ?
C7 Fe1 C3 149.27(11) ?
C11 Fe1 C3 164.33(11) ?
C8 Fe1 C3 113.71(10) ?
C10 Fe1 C3 124.61(10) ?
C9 Fe1 C3 103.02(9) ?
C7 Fe1 C2 118.01(10) ?
C11 Fe1 C2 155.89(11) ?
C8 Fe1 C2 101.99(9) ?
C10 Fe1 C2 157.26(10) ?
C9 Fe1 C2 118.95(9) ?
C3 Fe1 C2 39.44(9) ?
C7 Fe1 C6 108.74(11) ?
C11 Fe1 C6 102.76(9) ?
C8 Fe1 C6 142.44(12) ?
C10 Fe1 C6 129.07(9) ?
C9 Fe1 C6 169.10(9) ?
C3 Fe1 C6 85.56(9) ?
C2 Fe1 C6 71.95(8) ?
C7 Fe1 C5 135.86(11) ?
C11 Fe1 C5 106.11(10) ?
C8 Fe1 C5 173.04(10) ?
C10 Fe1 C5 106.36(10) ?
C9 Fe1 C5 136.73(11) ?
C3 Fe1 C5 71.86(10) ?
C2 Fe1 C5 84.96(9) ?
C6 Fe1 C5 39.51(9) ?
C7 Fe1 C4 170.38(11) ?
C11 Fe1 C4 130.28(11) ?
C8 Fe1 C4 143.07(12) ?
C10 Fe1 C4 104.53(10) ?
C9 Fe1 C4 110.64(11) ?
C3 Fe1 C4 39.62(9) ?
C2 Fe1 C4 71.48(9) ?
C6 Fe1 C4 71.73(10) ?
C5 Fe1 C4 39.45(10) ?
C7 Fe1 C1 101.50(10) ?
C11 Fe1 C1 122.84(10) ?
C8 Fe1 C1 113.63(10) ?
C10 Fe1 C1 162.58(10) ?
C9 Fe1 C1 149.48(10) ?
C3 Fe1 C1 71.87(9) ?
C2 Fe1 C1 39.64(8) ?
C6 Fe1 C1 39.65(8) ?
C5 Fe1 C1 71.61(9) ?
C4 Fe1 C1 84.97(9) ?
F6 P1 F5 178.70(13) ?
F6 P1 F1 91.42(13) ?
F5 P1 F1 89.87(12) ?
F6 P1 F3 89.38(12) ?
F5 P1 F3 90.81(12) ?
F1 P1 F3 89.93(9) ?
F6 P1 F2 89.32(13) ?
F5 P1 F2 89.39(11) ?
F1 P1 F2 179.07(11) ?
F3 P1 F2 90.64(10) ?
F6 P1 F4 91.20(13) ?
F5 P1 F4 88.62(12) ?
F1 P1 F4 89.82(9) ?
F3 P1 F4 179.37(13) ?
F2 P1 F4 89.61(10) ?
C2 C1 C6 119.49(19) ?
C2 C1 Cl1 121.20(16) yes
C6 C1 Cl1 119.27(16) yes
C2 C1 Fe1 69.70(12) ?
C6 C1 Fe1 69.80(12) ?
Cl1 C1 Fe1 131.39(12) ?
C5 C6 C1 119.77(19) ?
C5 C6 Fe1 70.27(12) ?
C1 C6 Fe1 70.55(11) ?
C5 C6 H6A 120.1 ?
C1 C6 H6A 120.1 ?
Fe1 C6 H6A 131.9 ?
C5 C4 C3 119.9(2) ?
C5 C4 Fe1 70.08(14) ?
C3 C4 Fe1 69.68(13) ?
C5 C4 H4A 120.1 ?
C3 C4 H4A 120.1 ?
Fe1 C4 H4A 133.4 ?
C2 C3 C4 119.9(2) ?
C2 C3 Fe1 70.47(12) ?
C4 C3 Fe1 70.70(13) ?
C2 C3 H3A 120.1 ?
C4 C3 H3A 120.1 ?
Fe1 C3 H3A 131.6 ?
C3 C2 C1 120.52(19) ?
C3 C2 Cl2 119.12(16) yes
C1 C2 Cl2 120.31(17) yes
C3 C2 Fe1 70.09(12) ?
C1 C2 Fe1 70.66(11) ?
Cl2 C2 Fe1 130.51(12) ?
C4 C5 C6 120.41(19) ?
C4 C5 Fe1 70.47(13) ?
C6 C5 Fe1 70.22(12) ?
C4 C5 H5A 119.8 ?
C6 C5 H5A 119.8 ?
Fe1 C5 H5A 132.6 ?
C8 C9 C10 108.1(2) ?
C8 C9 Fe1 69.53(14) ?
C10 C9 Fe1 69.72(13) ?
C8 C9 H9A 126.0 ?
C10 C9 H9A 126.0 ?
Fe1 C9 H9A 126.4 ?
C11 C10 C9 107.3(2) ?
C11 C10 Fe1 69.35(13) ?
C9 C10 Fe1 70.05(13) ?
C11 C10 H10A 126.4 ?
C9 C10 H10A 126.4 ?
Fe1 C10 H10A 125.8 ?
C11 C7 C8 108.0(3) ?
C11 C7 Fe1 70.16(15) ?
C8 C7 Fe1 70.15(15) ?
C11 C7 H7A 126.0 ?
C8 C7 H7A 126.0 ?
Fe1 C7 H7A 125.3 ?
C9 C8 C7 108.5(2) ?
C9 C8 Fe1 70.96(14) ?
C7 C8 Fe1 69.69(14) ?
C9 C8 H8A 125.7 ?
C7 C8 H8A 125.7 ?
Fe1 C8 H8A 125.2 ?
C7 C11 C10 108.1(2) ?
C7 C11 Fe1 69.72(14) ?
C10 C11 Fe1 70.45(13) ?
C7 C11 H11A 126.0 ?
C10 C11 H11A 126.0 ?
Fe1 C11 H11A 125.4 ?

loop_
_geom_bond_atom_site_label_1
_geom_bond_atom_site_label_2
_geom_bond_site_symmetry_2
_geom_bond_distance
_geom_bond_publ_flag
Fe1 C7 . 2.042(3) yes
Fe1 C11 . 2.047(2) yes
Fe1 C8 . 2.048(2) yes
Fe1 C10 . 2.062(2) yes
Fe1 C9 . 2.066(2) yes
Fe1 C3 . 2.070(2) yes
Fe1 C2 . 2.075(2) yes
Fe1 C6 . 2.078(2) yes
Fe1 C5 . 2.078(2) yes
Fe1 C4 . 2.084(2) yes
Fe1 C1 . 2.088(2) yes
P1 F6 . 1.581(2) ?
P1 F5 . 1.592(2) ?
P1 F1 . 1.5922(17) ?
P1 F3 . 1.5922(15) ?
P1 F2 . 1.5983(17) ?
P1 F4 . 1.5996(16) ?
Cl1 C1 . 1.718(2) yes
Cl2 C2 . 1.723(2) yes
C1 C2 . 1.411(3) yes
C1 C6 . 1.413(3) yes
C6 C5 . 1.405(3) yes
C6 H6A . 0.9500 ?
C4 C5 . 1.405(4) yes
C4 C3 . 1.408(3) yes
C4 H4A . 0.9500 ?
C3 C2 . 1.399(3) yes
C3 H3A . 0.9500 ?
C5 H5A . 0.9500 ?
C9 C8 . 1.391(4) yes
C9 C10 . 1.420(3) yes
C9 H9A . 0.9500 ?
C10 C11 . 1.412(4) yes
C10 H10A . 0.9500 ?
C7 C11 . 1.402(4) yes
C7 C8 . 1.404(4) yes
C7 H7A . 0.9500 ?
C8 H8A . 0.9500 ?
C11 H11A . 0.9500 ?

loop_
_geom_torsion_atom_site_label_1
_geom_torsion_atom_site_label_2
_geom_torsion_atom_site_label_3
_geom_torsion_atom_site_label_4
_geom_torsion
C7 Fe1 C1 C2 120.38(14)
C11 Fe1 C1 C2 157.48(14)
C8 Fe1 C1 C2 80.05(15)
C10 Fe1 C1 C2 169.1(3)
C9 Fe1 C1 C2 56.4(2)
C3 Fe1 C1 C2 -28.53(13)
C6 Fe1 C1 C2 -134.05(19)
C5 Fe1 C1 C2 -104.86(14)
C4 Fe1 C1 C2 -66.82(13)
C7 Fe1 C1 C6 -105.57(15)
C11 Fe1 C1 C6 -68.47(16)
C8 Fe1 C1 C6 -145.90(15)
C10 Fe1 C1 C6 -56.9(3)
C9 Fe1 C1 C6 -169.56(18)
C3 Fe1 C1 C6 105.52(15)
C2 Fe1 C1 C6 134.05(19)
C5 Fe1 C1 C6 29.19(14)
C4 Fe1 C1 C6 67.23(14)
C7 Fe1 C1 Cl1 6.17(17)
C11 Fe1 C1 Cl1 43.26(19)
C8 Fe1 C1 Cl1 -34.17(19)
C10 Fe1 C1 Cl1 54.9(4)
C9 Fe1 C1 Cl1 -57.8(3)
C3 Fe1 C1 Cl1 -142.75(17)
C2 Fe1 C1 Cl1 -114.2(2)
C6 Fe1 C1 Cl1 111.7(2)
C5 Fe1 C1 Cl1 140.92(17)
C4 Fe1 C1 Cl1 178.96(16)
C2 C1 C6 C5 -1.3(3)
Cl1 C1 C6 C5 -179.06(17)
Fe1 C1 C6 C5 -52.09(18)
C2 C1 C6 Fe1 50.75(17)
Cl1 C1 C6 Fe1 -126.97(15)
C7 Fe1 C6 C5 -141.24(15)
C11 Fe1 C6 C5 -99.93(16)
C8 Fe1 C6 C5 -169.27(16)
C10 Fe1 C6 C5 -65.52(18)
C3 Fe1 C6 C5 66.62(15)
C2 Fe1 C6 C5 104.49(15)
C4 Fe1 C6 C5 28.62(14)
C1 Fe1 C6 C5 133.3(2)
C7 Fe1 C6 C1 85.44(15)
C11 Fe1 C6 C1 126.75(15)
C8 Fe1 C6 C1 57.4(2)
C10 Fe1 C6 C1 161.16(14)
C9 Fe1 C6 C1 150.9(5)
C3 Fe1 C6 C1 -66.70(14)
C2 Fe1 C6 C1 -28.83(13)
C5 Fe1 C6 C1 -133.3(2)
C4 Fe1 C6 C1 -104.70(14)
C11 Fe1 C4 C5 62.78(18)
C8 Fe1 C4 C5 169.50(16)
C10 Fe1 C4 C5 98.22(15)
C9 Fe1 C4 C5 140.05(14)
C3 Fe1 C4 C5 -134.4(2)
C2 Fe1 C4 C5 -105.15(15)
C6 Fe1 C4 C5 -28.66(13)
C1 Fe1 C4 C5 -66.95(14)
C11 Fe1 C4 C3 -162.83(14)
C8 Fe1 C4 C3 -56.1(2)
C10 Fe1 C4 C3 -127.39(15)
C9 Fe1 C4 C3 -85.56(16)
C2 Fe1 C4 C3 29.24(13)
C6 Fe1 C4 C3 105.73(15)
C5 Fe1 C4 C3 134.4(2)
C1 Fe1 C4 C3 67.44(14)
C5 C4 C3 C2 -1.6(3)
Fe1 C4 C3 C2 -52.42(19)
C5 C4 C3 Fe1 50.8(2)
C7 Fe1 C3 C2 -53.3(2)
C11 Fe1 C3 C2 -170.4(3)
C8 Fe1 C3 C2 -79.81(15)
C10 Fe1 C3 C2 -157.65(13)
C9 Fe1 C3 C2 -120.06(14)
C6 Fe1 C3 C2 66.74(13)
C5 Fe1 C3 C2 104.65(14)
C4 Fe1 C3 C2 133.2(2)
C1 Fe1 C3 C2 28.66(12)
C7 Fe1 C3 C4 173.53(19)
C11 Fe1 C3 C4 56.5(4)
C8 Fe1 C3 C4 146.99(16)
C10 Fe1 C3 C4 69.15(17)
C9 Fe1 C3 C4 106.74(16)
C2 Fe1 C3 C4 -133.2(2)
C6 Fe1 C3 C4 -66.46(15)
C5 Fe1 C3 C4 -28.54(14)
C1 Fe1 C3 C4 -104.53(15)
C4 C3 C2 C1 1.0(3)
Fe1 C3 C2 C1 -51.50(18)
C4 C3 C2 Cl2 178.62(18)
Fe1 C3 C2 Cl2 126.09(15)
C4 C3 C2 Fe1 52.53(19)
C6 C1 C2 C3 0.5(3)
Cl1 C1 C2 C3 178.13(17)
Fe1 C1 C2 C3 51.25(18)
C6 C1 C2 Cl2 -177.11(16)
Cl1 C1 C2 Cl2 0.6(3)
Fe1 C1 C2 Cl2 -126.32(16)
C6 C1 C2 Fe1 -50.79(17)
Cl1 C1 C2 Fe1 126.88(16)
C7 Fe1 C2 C3 152.36(15)
C11 Fe1 C2 C3 173.6(2)
C8 Fe1 C2 C3 112.89(15)
C10 Fe1 C2 C3 54.0(3)
C9 Fe1 C2 C3 74.51(16)
C6 Fe1 C2 C3 -105.55(15)
C5 Fe1 C2 C3 -67.36(14)
C4 Fe1 C2 C3 -29.36(13)
C1 Fe1 C2 C3 -134.39(18)
C7 Fe1 C2 C1 -73.24(15)
C11 Fe1 C2 C1 -52.0(3)
C8 Fe1 C2 C1 -112.71(15)
C10 Fe1 C2 C1 -171.6(2)
C9 Fe1 C2 C1 -151.10(14)
C3 Fe1 C2 C1 134.39(18)
C6 Fe1 C2 C1 28.84(12)
C5 Fe1 C2 C1 67.03(14)
C4 Fe1 C2 C1 105.04(14)
C7 Fe1 C2 Cl2 40.6(2)
C11 Fe1 C2 Cl2 61.8(3)
C8 Fe1 C2 Cl2 1.10(19)
C10 Fe1 C2 Cl2 -57.7(3)
C9 Fe1 C2 Cl2 -37.3(2)
C3 Fe1 C2 Cl2 -111.8(2)
C6 Fe1 C2 Cl2 142.65(19)
C5 Fe1 C2 Cl2 -179.16(18)
C4 Fe1 C2 Cl2 -141.15(19)
C1 Fe1 C2 Cl2 113.8(2)
C3 C4 C5 C6 0.7(3)
Fe1 C4 C5 C6 51.4(2)
C3 C4 C5 Fe1 -50.6(2)
C1 C6 C5 C4 0.7(3)
Fe1 C6 C5 C4 -51.5(2)
C1 C6 C5 Fe1 52.22(18)
C7 Fe1 C5 C4 -167.36(16)
C11 Fe1 C5 C4 -135.08(15)
C10 Fe1 C5 C4 -93.14(16)
C9 Fe1 C5 C4 -61.23(19)
C3 Fe1 C5 C4 28.65(14)
C2 Fe1 C5 C4 66.75(15)
C6 Fe1 C5 C4 134.3(2)
C1 Fe1 C5 C4 104.99(15)
C7 Fe1 C5 C6 58.36(19)
C11 Fe1 C5 C6 90.64(15)
C10 Fe1 C5 C6 132.58(14)
C9 Fe1 C5 C6 164.49(14)
C3 Fe1 C5 C6 -105.63(15)
C2 Fe1 C5 C6 -67.53(14)
C4 Fe1 C5 C6 -134.3(2)
C1 Fe1 C5 C6 -29.29(13)
C7 Fe1 C9 C8 -37.73(16)
C11 Fe1 C9 C8 -81.41(18)
C10 Fe1 C9 C8 -119.4(2)
C3 Fe1 C9 C8 111.61(16)
C2 Fe1 C9 C8 72.68(18)
C5 Fe1 C9 C8 -171.13(16)
C4 Fe1 C9 C8 152.34(16)
C1 Fe1 C9 C8 35.3(3)
C7 Fe1 C9 C10 81.67(17)
C11 Fe1 C9 C10 37.99(16)
C8 Fe1 C9 C10 119.4(2)
C3 Fe1 C9 C10 -129.00(16)
C2 Fe1 C9 C10 -167.93(15)
C5 Fe1 C9 C10 -51.7(2)
C4 Fe1 C9 C10 -88.27(17)
C1 Fe1 C9 C10 154.69(18)
C8 C9 C10 C11 -0.5(3)
Fe1 C9 C10 C11 -59.61(17)
C8 C9 C10 Fe1 59.15(17)
C7 Fe1 C10 C11 37.69(16)
C8 Fe1 C10 C11 81.38(18)
C9 Fe1 C10 C11 118.3(2)
C3 Fe1 C10 C11 -174.72(15)
C2 Fe1 C10 C11 146.6(2)
C6 Fe1 C10 C11 -58.66(19)
C5 Fe1 C10 C11 -95.77(16)
C4 Fe1 C10 C11 -136.73(15)
C1 Fe1 C10 C11 -15.2(4)
C7 Fe1 C10 C9 -80.65(18)
C11 Fe1 C10 C9 -118.3(2)
C8 Fe1 C10 C9 -36.96(17)
C3 Fe1 C10 C9 66.94(19)
C2 Fe1 C10 C9 28.3(3)
C6 Fe1 C10 C9 -177.01(16)
C5 Fe1 C10 C9 145.88(17)
C4 Fe1 C10 C9 104.93(17)
C1 Fe1 C10 C9 -133.5(3)
C8 Fe1 C7 C11 -118.7(2)
C10 Fe1 C7 C11 -37.77(15)
C9 Fe1 C7 C11 -81.57(17)
C3 Fe1 C7 C11 -158.08(18)
C2 Fe1 C7 C11 166.70(14)
C6 Fe1 C7 C11 87.66(16)
C5 Fe1 C7 C11 52.8(2)
C1 Fe1 C7 C11 128.14(15)
C11 Fe1 C7 C8 118.7(2)
C10 Fe1 C7 C8 80.94(17)
C9 Fe1 C7 C8 37.14(16)
C3 Fe1 C7 C8 -39.4(3)
C2 Fe1 C7 C8 -74.59(18)
C6 Fe1 C7 C8 -153.63(16)
C5 Fe1 C7 C8 171.49(16)
C1 Fe1 C7 C8 -113.16(16)
C10 C9 C8 C7 0.5(3)
Fe1 C9 C8 C7 59.79(17)
C10 C9 C8 Fe1 -59.27(17)
C11 C7 C8 C9 -0.4(3)
Fe1 C7 C8 C9 -60.58(18)
C11 C7 C8 Fe1 60.20(17)
C7 Fe1 C8 C9 119.1(2)
C11 Fe1 C8 C9 81.36(17)
C10 Fe1 C8 C9 37.62(15)
C3 Fe1 C8 C9 -81.62(16)
C2 Fe1 C8 C9 -121.36(15)
C6 Fe1 C8 C9 162.74(15)
C4 Fe1 C8 C9 -46.3(2)
C1 Fe1 C8 C9 -161.32(14)
C11 Fe1 C8 C7 -37.75(17)
C10 Fe1 C8 C7 -81.49(17)
C9 Fe1 C8 C7 -119.1(2)
C3 Fe1 C8 C7 159.27(16)
C2 Fe1 C8 C7 119.53(16)
C6 Fe1 C8 C7 43.6(2)
C4 Fe1 C8 C7 -165.42(17)
C1 Fe1 C8 C7 79.57(17)
C8 C7 C11 C10 0.1(3)
Fe1 C7 C11 C10 60.29(17)
C8 C7 C11 Fe1 -60.19(17)
C9 C10 C11 C7 0.2(3)
Fe1 C10 C11 C7 -59.83(17)
C9 C10 C11 Fe1 60.05(17)
C8 Fe1 C11 C7 37.80(18)
C10 Fe1 C11 C7 118.8(2)
C9 Fe1 C11 C7 80.77(18)
C3 Fe1 C11 C7 135.1(3)
C2 Fe1 C11 C7 -29.8(3)
C6 Fe1 C11 C7 -104.03(17)
C5 Fe1 C11 C7 -144.75(16)
C4 Fe1 C11 C7 179.23(16)
C1 Fe1 C11 C7 -66.55(18)
C7 Fe1 C11 C10 -118.8(2)
C8 Fe1 C11 C10 -81.00(17)
C9 Fe1 C11 C10 -38.03(15)
C3 Fe1 C11 C10 16.3(4)
C2 Fe1 C11 C10 -148.6(2)
C6 Fe1 C11 C10 137.16(15)
C5 Fe1 C11 C10 96.45(16)
C4 Fe1 C11 C10 60.43(19)
C1 Fe1 C11 C10 174.65(13)
